data_4064690
loop_
_publ_author_name
'Bouffard, Jean'
'Keitz, Benjamin K.'
'Tonner, Ralf'
'Lavallo, Vincent'
'Guisado-Barrios, Gregorio'
'Frenking, Gernot'
'Grubbs, Robert H.'
'Bertrand, Guy'

_publ_section_title
;
 Synthesis of Highly Stable 1,3-Diaryl-1H-1,2,3-triazol-5-ylidenes and
 their Applications in Ruthenium-Catalyzed Olefin Metathesis.
;
_journal_issue 9
_journal_name_full Organometallics
_journal_page_first 2617
_journal_page_last 2627
_journal_paper_doi 10.1021/om200272m
_journal_volume 30
_journal_year 2011
_chemical_formula_moiety 'C51 H69 Cl2 N3 O Ru, C7 H8'
_chemical_formula_sum 'C58 H77 Cl2 N3 O Ru'
_chemical_formula_weight 1004.20
_chemical_name_systematic
;

 ?

;
_space_group_IT_number 85
_symmetry_cell_setting tetragonal
_symmetry_space_group_name_Hall '-P 4a'
_symmetry_space_group_name_H-M 'P 4/n :2'
_atom_sites_solution_hydrogens geom
_atom_sites_solution_primary direct
_atom_sites_solution_secondary difmap
_audit_creation_method SHELXL-97
_cell_angle_alpha 90.00
_cell_angle_beta 90.00
_cell_angle_gamma 90.00
_cell_formula_units_Z 8
_cell_length_a 24.5155(5)
_cell_length_b 24.5155(5)
_cell_length_c 18.8485(4)
_cell_measurement_reflns_used 9272
_cell_measurement_temperature 100(2)
_cell_measurement_theta_max 33.78
_cell_measurement_theta_min 2.63
_cell_volume 11328.1(4)
_computing_cell_refinement 'Bruker SAINT-Plus v7.66A'
_computing_data_collection 'Bruker APEX2 v2009.7-0'
_computing_data_reduction 'Bruker SAINT-Plus v7.66A'
_computing_molecular_graphics 'Bruker XP v5.1'
_computing_publication_material 'Bruker XCIF 2008'
_computing_structure_refinement 'SHELXL-97 (Sheldrick, 2008)'
_computing_structure_solution 'SHELXS-97 (Sheldrick, 2008)'
_diffrn_ambient_temperature 100(2)
_diffrn_measured_fraction_theta_full 0.989
_diffrn_measured_fraction_theta_max 0.989
_diffrn_measurement_device_type 'Bruker KAPPA APEX II'
_diffrn_measurement_method '\w scans; 7 settings'
_diffrn_radiation_monochromator graphite
_diffrn_radiation_source 'fine-focus sealed tube'
_diffrn_radiation_type MoK\a
_diffrn_radiation_wavelength 0.71073
_diffrn_reflns_av_R_equivalents 0.0355
_diffrn_reflns_av_sigmaI/netI 0.0296
_diffrn_reflns_limit_h_max 39
_diffrn_reflns_limit_h_min -38
_diffrn_reflns_limit_k_max 25
_diffrn_reflns_limit_k_min -38
_diffrn_reflns_limit_l_max 29
_diffrn_reflns_limit_l_min -29
_diffrn_reflns_number 232077
_diffrn_reflns_theta_full 34.50
_diffrn_reflns_theta_max 34.50
_diffrn_reflns_theta_min 2.32
_exptl_absorpt_coefficient_mu 0.410
_exptl_absorpt_correction_T_max 0.9336
_exptl_absorpt_correction_T_min 0.8665
_exptl_absorpt_correction_type none
_exptl_crystal_colour 'Dark brown'
_exptl_crystal_density_diffrn 1.178
_exptl_crystal_density_method 'not measured'
_exptl_crystal_description Block
_exptl_crystal_F_000 4256
_exptl_crystal_size_max 0.36
_exptl_crystal_size_mid 0.25
_exptl_crystal_size_min 0.17
_refine_diff_density_max 1.770
_refine_diff_density_min -1.423
_refine_diff_density_rms 0.083
_refine_ls_extinction_method none
_refine_ls_goodness_of_fit_ref 4.381
_refine_ls_hydrogen_treatment constr
_refine_ls_matrix_type full
_refine_ls_number_parameters 590
_refine_ls_number_reflns 23781
_refine_ls_number_restraints 43
_refine_ls_restrained_S_all 4.476
_refine_ls_R_factor_all 0.0696
_refine_ls_R_factor_gt 0.0487
_refine_ls_shift/su_max 0.003
_refine_ls_shift/su_mean 0.000
_refine_ls_structure_factor_coef Fsqd
_refine_ls_weighting_details w=1/s^2^(Fo^2^)
_refine_ls_weighting_scheme sigma
_refine_ls_wR_factor_gt 0.0708
_refine_ls_wR_factor_ref 0.0712
_reflns_number_gt 16570
_reflns_number_total 23781
_reflns_threshold_expression >2sigma(I)
_cod_data_source_file om200272m_si_002.cif
_cod_data_source_block Faa
_cod_depositor_comments
;
The following automatic conversions were performed:

'_symmetry_cell_setting' value 'Tetragonal' changed to 'tetragonal'
according to /home/saulius/struct/CIF-dictionaries/cif_core.dic
dictionary named 'cif_core.dic' version 2.4.1 from
2010-06-29.

'_atom_sites_solution_hydrogens' value 'Geom' changed to
'geom' according to
/home/saulius/struct/CIF-dictionaries/cif_core.dic dictionary named
'cif_core.dic' version 2.4.1 from
2010-06-29.

'_atom_sites_solution_primary' value 'Direct' changed to
'direct' according to
/home/saulius/struct/CIF-dictionaries/cif_core.dic dictionary named
'cif_core.dic' version 2.4.1 from
2010-06-29.

'_atom_sites_solution_secondary' value 'Difmap' changed
to 'difmap' according to
/home/saulius/struct/CIF-dictionaries/cif_core.dic dictionary named
'cif_core.dic' version 2.4.1 from
2010-06-29.

'_refine_ls_matrix_type' value 'Full' changed to 'full'
according to /home/saulius/struct/CIF-dictionaries/cif_core.dic
dictionary named 'cif_core.dic' version 2.4.1 from
2010-06-29.

'_refine_ls_weighting_scheme' value 'Sigma' changed to
'sigma' according to
/home/saulius/struct/CIF-dictionaries/cif_core.dic dictionary named
'cif_core.dic' version 2.4.1 from 2010-06-29.

Automatic conversion script
Id: cif_fix_values 1715 2011-07-08 13:25:40Z adriana 
;
_cod_original_sg_symbol_H-M P4/n
_cod_database_code 4064690

loop_
_symmetry_equiv_pos_as_xyz
'x, y, z'
'-x+1/2, -y+1/2, z'
'-y+1/2, x, z'
'y, -x+1/2, z'
'-x, -y, -z'
'x-1/2, y-1/2, -z'
'y-1/2, -x, -z'
'-y, x-1/2, -z'

loop_
_atom_site_label
_atom_site_type_symbol
_atom_site_fract_x
_atom_site_fract_y
_atom_site_fract_z
_atom_site_U_iso_or_equiv
_atom_site_adp_type
_atom_site_occupancy
_atom_site_symmetry_multiplicity
_atom_site_calc_flag
_atom_site_refinement_flags
_atom_site_disorder_assembly
_atom_site_disorder_group
Ru1 Ru 1.014195(6) 0.334361(6) 0.240830(7) 0.02276(4) Uani 1 1 d . . .
Cl1 Cl 1.00417(2) 0.291432(19) 0.34986(2) 0.03412(12) Uani 1 1 d . . .
Cl2 Cl 1.064784(19) 0.385975(19) 0.16166(3) 0.02996(11) Uani 1 1 d . . .
O1 O 1.05338(5) 0.25618(5) 0.19428(7) 0.0288(3) Uani 1 1 d . . .
N1 N 0.99652(6) 0.43488(6) 0.32735(7) 0.0198(3) Uani 1 1 d . . .
N2 N 0.96192(6) 0.46188(6) 0.36989(7) 0.0215(3) Uani 1 1 d . . .
N3 N 0.91354(6) 0.44101(6) 0.35272(7) 0.0211(3) Uani 1 1 d . . .
C1 C 0.97285(7) 0.39553(7) 0.28419(9) 0.0212(4) Uani 1 1 d . . .
C2 C 0.91723(7) 0.40250(7) 0.29913(9) 0.0227(4) Uani 1 1 d . . .
C3 C 0.86752(7) 0.38342(7) 0.26022(10) 0.0245(4) Uani 1 1 d . . .
C4 C 0.83108(7) 0.34598(8) 0.29014(10) 0.0259(4) Uani 1 1 d . . .
C5 C 0.78526(7) 0.33106(8) 0.25153(11) 0.0330(5) Uani 1 1 d . . .
H5 H 0.7606 0.3057 0.2719 0.040 Uiso 1 1 calc R . .
C6 C 0.77396(8) 0.35128(9) 0.18522(11) 0.0347(5) Uani 1 1 d . . .
C7 C 0.81111(8) 0.38689(9) 0.15520(11) 0.0376(5) Uani 1 1 d . . .
H7 H 0.8043 0.4005 0.1089 0.045 Uiso 1 1 calc R . .
C8 C 0.85838(8) 0.40354(9) 0.19082(11) 0.0346(5) Uani 1 1 d . . .
C9 C 0.84034(8) 0.31886(8) 0.36115(10) 0.0297(5) Uani 1 1 d . . .
H9 H 0.8716 0.3378 0.3848 0.036 Uiso 1 1 calc R . .
C10 C 0.79039(8) 0.32414(8) 0.40979(11) 0.0392(6) Uani 1 1 d . . .
H10A H 0.7811 0.3628 0.4155 0.059 Uiso 1 1 calc R . .
H10B H 0.7988 0.3083 0.4563 0.059 Uiso 1 1 calc R . .
H10C H 0.7595 0.3047 0.3886 0.059 Uiso 1 1 calc R . .
C11 C 0.85622(8) 0.25864(8) 0.35097(12) 0.0412(6) Uani 1 1 d . . .
H11A H 0.8266 0.2394 0.3267 0.062 Uiso 1 1 calc R . .
H11B H 0.8627 0.2418 0.3974 0.062 Uiso 1 1 calc R . .
H11C H 0.8895 0.2564 0.3223 0.062 Uiso 1 1 calc R . .
C12 C 0.72054(8) 0.33683(10) 0.14824(12) 0.0457(6) Uani 1 1 d . . .
H12 H 0.7101 0.2998 0.1657 0.055 Uiso 1 1 calc R . .
C13 C 0.67597(9) 0.37578(11) 0.17358(14) 0.0745(9) Uani 1 1 d . . .
H13A H 0.6855 0.4132 0.1602 0.112 Uiso 1 1 calc R . .
H13B H 0.6726 0.3734 0.2253 0.112 Uiso 1 1 calc R . .
H13C H 0.6412 0.3658 0.1516 0.112 Uiso 1 1 calc R . .
C14 C 0.72373(9) 0.33282(12) 0.07026(12) 0.0715(9) Uani 1 1 d . . .
H14A H 0.6895 0.3179 0.0518 0.107 Uiso 1 1 calc R . .
H14B H 0.7540 0.3088 0.0571 0.107 Uiso 1 1 calc R . .
H14C H 0.7298 0.3692 0.0501 0.107 Uiso 1 1 calc R . .
C15 C 0.89792(10) 0.44064(11) 0.15001(12) 0.0558(7) Uani 1 1 d . . .
H15 H 0.9284 0.4503 0.1829 0.067 Uiso 1 1 calc R . .
C16 C 0.87065(11) 0.49431(10) 0.12626(12) 0.0698(9) Uani 1 1 d . . .
H16A H 0.8378 0.4860 0.0986 0.105 Uiso 1 1 calc R . .
H16B H 0.8962 0.5152 0.0970 0.105 Uiso 1 1 calc R . .
H16C H 0.8606 0.5158 0.1681 0.105 Uiso 1 1 calc R . .
C17 C 0.92270(9) 0.41248(11) 0.08574(12) 0.0656(9) Uani 1 1 d . . .
H17A H 0.9451 0.3817 0.1015 0.098 Uiso 1 1 calc R . .
H17B H 0.9455 0.4384 0.0596 0.098 Uiso 1 1 calc R . .
H17C H 0.8935 0.3992 0.0548 0.098 Uiso 1 1 calc R . .
C18 C 1.05157(7) 0.45770(7) 0.32176(9) 0.0213(4) Uani 1 1 d . . .
C19 C 1.09365(7) 0.43744(7) 0.36405(10) 0.0233(4) Uani 1 1 d . . .
C20 C 1.14505(8) 0.46004(8) 0.35241(10) 0.0290(5) Uani 1 1 d . . .
H20 H 1.1752 0.4470 0.3793 0.035 Uiso 1 1 calc R . .
C21 C 1.15347(8) 0.50046(8) 0.30337(10) 0.0302(5) Uani 1 1 d . . .
H21 H 1.1892 0.5143 0.2959 0.036 Uiso 1 1 calc R . .
C22 C 1.11054(7) 0.52116(7) 0.26494(10) 0.0281(4) Uani 1 1 d . . .
H22 H 1.1167 0.5502 0.2325 0.034 Uiso 1 1 calc R . .
C23 C 1.05807(7) 0.50004(7) 0.27298(9) 0.0232(4) Uani 1 1 d . . .
C24 C 1.08583(8) 0.39650(8) 0.42336(10) 0.0302(5) Uani 1 1 d . . .
H24 H 1.0476 0.3823 0.4211 0.036 Uiso 1 1 calc R . .
C25 C 1.09458(9) 0.42296(8) 0.49613(10) 0.0402(6) Uani 1 1 d . . .
H25A H 1.1322 0.4364 0.4996 0.060 Uiso 1 1 calc R . .
H25B H 1.0880 0.3959 0.5335 0.060 Uiso 1 1 calc R . .
H25C H 1.0692 0.4535 0.5019 0.060 Uiso 1 1 calc R . .
C26 C 1.12507(9) 0.34819(8) 0.41705(13) 0.0527(7) Uani 1 1 d . . .
H26A H 1.1216 0.3318 0.3698 0.079 Uiso 1 1 calc R . .
H26B H 1.1161 0.3209 0.4532 0.079 Uiso 1 1 calc R . .
H26C H 1.1626 0.3609 0.4241 0.079 Uiso 1 1 calc R . .
C27 C 1.01131(7) 0.52569(8) 0.23192(10) 0.0295(5) Uani 1 1 d . . .
H27 H 0.9792 0.5008 0.2360 0.035 Uiso 1 1 calc R . .
C28 C 0.99511(9) 0.58054(8) 0.26430(12) 0.0471(6) Uani 1 1 d . . .
H28A H 0.9846 0.5753 0.3140 0.071 Uiso 1 1 calc R . .
H28B H 0.9643 0.5958 0.2378 0.071 Uiso 1 1 calc R . .
H28C H 1.0261 0.6057 0.2618 0.071 Uiso 1 1 calc R . .
C29 C 1.02415(8) 0.53252(8) 0.15277(10) 0.0384(5) Uani 1 1 d . . .
H29A H 1.0544 0.5582 0.1470 0.058 Uiso 1 1 calc R . .
H29B H 0.9919 0.5466 0.1281 0.058 Uiso 1 1 calc R . .
H29C H 1.0343 0.4971 0.1326 0.058 Uiso 1 1 calc R . .
C30 C 0.86863(7) 0.45218(7) 0.40129(10) 0.0234(4) Uani 1 1 d . . .
C31 C 0.87211(8) 0.42962(7) 0.46945(10) 0.0253(4) Uani 1 1 d . . .
C32 C 0.83000(9) 0.44203(8) 0.51539(11) 0.0336(5) Uani 1 1 d . . .
H32 H 0.8311 0.4281 0.5624 0.040 Uiso 1 1 calc R . .
C33 C 0.78632(9) 0.47405(9) 0.49500(12) 0.0405(6) Uani 1 1 d . . .
H33 H 0.7578 0.4816 0.5277 0.049 Uiso 1 1 calc R . .
C34 C 0.78424(8) 0.49491(9) 0.42760(12) 0.0388(6) Uani 1 1 d . . .
H34 H 0.7538 0.5164 0.4139 0.047 Uiso 1 1 calc R . .
C35 C 0.82562(8) 0.48532(8) 0.37896(10) 0.0299(5) Uani 1 1 d . . .
C36 C 0.91963(8) 0.39571(7) 0.49603(10) 0.0291(5) Uani 1 1 d . . .
H36 H 0.9415 0.3836 0.4541 0.035 Uiso 1 1 calc R . .
C37 C 0.90194(9) 0.34468(8) 0.53770(11) 0.0438(6) Uani 1 1 d . . .
H37A H 0.8823 0.3558 0.5806 0.066 Uiso 1 1 calc R . .
H37B H 0.9343 0.3235 0.5511 0.066 Uiso 1 1 calc R . .
H37C H 0.8780 0.3222 0.5080 0.066 Uiso 1 1 calc R . .
C38 C 0.95616(8) 0.43051(8) 0.54359(10) 0.0380(5) Uani 1 1 d . . .
H38A H 0.9699 0.4618 0.5166 0.057 Uiso 1 1 calc R . .
H38B H 0.9870 0.4085 0.5603 0.057 Uiso 1 1 calc R . .
H38C H 0.9351 0.4435 0.5844 0.057 Uiso 1 1 calc R . .
C39 C 0.82362(9) 0.51183(9) 0.30671(11) 0.0390(6) Uani 1 1 d . . .
H39 H 0.8532 0.4953 0.2772 0.047 Uiso 1 1 calc R . .
C40 C 0.83552(11) 0.57306(9) 0.31321(13) 0.0656(8) Uani 1 1 d . . .
H40A H 0.8074 0.5903 0.3427 0.098 Uiso 1 1 calc R . .
H40B H 0.8354 0.5897 0.2659 0.098 Uiso 1 1 calc R . .
H40C H 0.8714 0.5783 0.3352 0.098 Uiso 1 1 calc R . .
C41 C 0.76921(9) 0.50124(11) 0.26910(12) 0.0669(8) Uani 1 1 d . . .
H41A H 0.7626 0.4619 0.2665 0.100 Uiso 1 1 calc R . .
H41B H 0.7706 0.5164 0.2210 0.100 Uiso 1 1 calc R . .
H41C H 0.7396 0.5187 0.2957 0.100 Uiso 1 1 calc R . .
C42 C 0.95799(8) 0.30533(8) 0.19001(9) 0.0284(5) Uani 1 1 d . . .
H42 H 0.9231 0.3221 0.1916 0.034 Uiso 1 1 calc R . .
C43 C 0.96604(8) 0.25694(8) 0.14731(10) 0.0279(5) Uani 1 1 d . . .
C44 C 0.92553(8) 0.23504(9) 0.10377(10) 0.0354(5) Uani 1 1 d . . .
H44 H 0.8908 0.2522 0.1014 0.043 Uiso 1 1 calc R . .
C45 C 0.93540(9) 0.18887(9) 0.06422(10) 0.0391(6) Uani 1 1 d . . .
H45 H 0.9078 0.1746 0.0340 0.047 Uiso 1 1 calc R . .
C46 C 0.98523(9) 0.16343(8) 0.06855(10) 0.0362(5) Uani 1 1 d . . .
H46 H 0.9914 0.1312 0.0417 0.043 Uiso 1 1 calc R . .
C47 C 1.02671(9) 0.18344(8) 0.11095(10) 0.0324(5) Uani 1 1 d . . .
H47 H 1.0610 0.1654 0.1137 0.039 Uiso 1 1 calc R . .
C48 C 1.01658(8) 0.23076(8) 0.14939(10) 0.0282(5) Uani 1 1 d . . .
C49 C 1.10994(8) 0.23676(8) 0.19423(12) 0.0372(5) Uani 1 1 d . . .
H49 H 1.1102 0.1960 0.1974 0.045 Uiso 1 1 calc R . .
C50 C 1.13574(8) 0.26025(8) 0.26002(12) 0.0447(6) Uani 1 1 d . . .
H50A H 1.1352 0.3002 0.2573 0.067 Uiso 1 1 calc R . .
H50B H 1.1735 0.2475 0.2637 0.067 Uiso 1 1 calc R . .
H50C H 1.1152 0.2483 0.3019 0.067 Uiso 1 1 calc R . .
C51 C 1.13752(9) 0.25417(9) 0.12607(12) 0.0480(6) Uani 1 1 d . . .
H51A H 1.1179 0.2387 0.0855 0.072 Uiso 1 1 calc R . .
H51B H 1.1753 0.2410 0.1258 0.072 Uiso 1 1 calc R . .
H51C H 1.1373 0.2941 0.1227 0.072 Uiso 1 1 calc R . .
C61 C 0.98143(17) 0.67644(17) 0.02525(18) 0.175(2) Uani 1 1 d DU A 1
H61A H 0.9781 0.6672 -0.0251 0.263 Uiso 1 1 calc R A 1
H61B H 1.0098 0.6537 0.0470 0.263 Uiso 1 1 calc R A 1
H61C H 0.9913 0.7150 0.0300 0.263 Uiso 1 1 calc R A 1
C62 C 0.92826(11) 0.66639(10) 0.06162(13) 0.1077(14) Uani 1 1 d GU A 1
C63 C 0.92092(13) 0.68359(11) 0.13123(13) 0.171(2) Uani 1 1 d GDU A 1
H63 H 0.9503 0.6999 0.1564 0.205 Uiso 1 1 calc R A 1
C64 C 0.87059(15) 0.67699(12) 0.16408(13) 0.246(3) Uani 1 1 d GU A 1
H64 H 0.8656 0.6888 0.2117 0.296 Uiso 1 1 calc R A 1
C65 C 0.82759(12) 0.65319(13) 0.12730(18) 0.190(2) Uani 1 1 d GU A 1
H65 H 0.7932 0.6487 0.1498 0.228 Uiso 1 1 calc R A 1
C66 C 0.83493(12) 0.63598(12) 0.05769(18) 0.177(2) Uani 1 1 d GU A 1
H66 H 0.8055 0.6197 0.0326 0.212 Uiso 1 1 calc R A 1
C67 C 0.88527(13) 0.64258(11) 0.02484(12) 0.174(2) Uani 1 1 d GDU A 1
H67 H 0.8903 0.6308 -0.0227 0.209 Uiso 1 1 calc R A 1

loop_
_atom_site_aniso_label
_atom_site_aniso_U_11
_atom_site_aniso_U_22
_atom_site_aniso_U_33
_atom_site_aniso_U_23
_atom_site_aniso_U_13
_atom_site_aniso_U_12
Ru1 0.02684(9) 0.02311(9) 0.01834(7) -0.00250(7) -0.00084(7) -0.00501(7)
Cl1 0.0561(4) 0.0233(3) 0.0230(3) -0.0004(2) 0.0007(2) -0.0085(2)
Cl2 0.0315(3) 0.0300(3) 0.0284(3) 0.0022(2) 0.0053(2) -0.0022(2)
O1 0.0325(8) 0.0273(8) 0.0266(8) -0.0056(6) -0.0021(6) -0.0029(6)
N1 0.0199(8) 0.0225(8) 0.0169(8) 0.0001(7) -0.0023(7) -0.0023(7)
N2 0.0210(8) 0.0241(9) 0.0193(8) 0.0003(7) -0.0034(7) -0.0038(7)
N3 0.0218(8) 0.0243(9) 0.0173(8) 0.0000(7) -0.0026(7) -0.0032(7)
C1 0.0266(10) 0.0231(10) 0.0140(9) -0.0011(8) -0.0027(8) -0.0064(8)
C2 0.0298(11) 0.0235(10) 0.0147(9) 0.0003(8) -0.0019(8) -0.0058(8)
C3 0.0218(10) 0.0316(11) 0.0201(10) -0.0088(9) -0.0017(9) -0.0038(8)
C4 0.0232(10) 0.0278(11) 0.0267(11) -0.0118(9) 0.0038(9) -0.0035(8)
C5 0.0268(11) 0.0410(12) 0.0312(13) -0.0126(10) 0.0035(10) -0.0103(9)
C6 0.0172(10) 0.0506(14) 0.0363(13) -0.0209(11) 0.0001(9) -0.0020(10)
C7 0.0324(12) 0.0590(15) 0.0213(11) -0.0091(11) -0.0070(10) -0.0026(11)
C8 0.0299(12) 0.0488(14) 0.0252(11) -0.0036(10) -0.0045(10) -0.0093(10)
C9 0.0282(11) 0.0308(12) 0.0301(12) -0.0056(10) 0.0029(9) -0.0097(9)
C10 0.0377(13) 0.0447(14) 0.0353(13) -0.0051(11) 0.0069(11) -0.0129(11)
C11 0.0374(13) 0.0339(13) 0.0522(15) -0.0016(11) 0.0024(11) -0.0098(10)
C12 0.0203(11) 0.0722(17) 0.0446(15) -0.0269(13) -0.0045(10) -0.0041(11)
C13 0.0252(13) 0.112(2) 0.086(2) -0.0565(19) -0.0139(14) 0.0139(14)
C14 0.0308(14) 0.138(3) 0.0458(16) -0.0419(17) -0.0051(12) -0.0146(15)
C15 0.0520(16) 0.088(2) 0.0272(13) 0.0202(13) -0.0227(12) -0.0375(15)
C16 0.109(2) 0.075(2) 0.0254(14) 0.0063(14) -0.0094(15) -0.0334(18)
C17 0.0294(14) 0.125(3) 0.0426(15) 0.0439(17) -0.0022(12) 0.0025(14)
C18 0.0199(10) 0.0223(10) 0.0218(10) -0.0067(8) -0.0007(8) -0.0035(8)
C19 0.0257(11) 0.0217(10) 0.0223(10) -0.0066(8) -0.0044(8) 0.0006(8)
C20 0.0223(11) 0.0370(12) 0.0275(11) -0.0090(10) -0.0071(9) 0.0056(9)
C21 0.0201(11) 0.0424(13) 0.0282(12) -0.0079(10) 0.0009(9) -0.0043(9)
C22 0.0280(11) 0.0320(11) 0.0244(10) -0.0006(9) 0.0014(9) -0.0063(8)
C23 0.0232(10) 0.0253(10) 0.0211(10) -0.0031(8) -0.0016(8) -0.0033(8)
C24 0.0332(12) 0.0250(11) 0.0324(12) -0.0013(9) -0.0116(10) -0.0010(9)
C25 0.0547(15) 0.0352(13) 0.0306(12) 0.0032(10) -0.0057(11) -0.0045(11)
C26 0.0623(17) 0.0331(14) 0.0626(18) -0.0034(12) -0.0149(14) 0.0129(12)
C27 0.0269(11) 0.0310(11) 0.0304(12) 0.0085(9) -0.0050(9) -0.0056(8)
C28 0.0496(14) 0.0511(15) 0.0406(14) 0.0054(12) -0.0048(12) 0.0162(11)
C29 0.0417(13) 0.0425(14) 0.0311(12) 0.0062(11) -0.0056(11) 0.0005(11)
C30 0.0229(10) 0.0257(11) 0.0217(10) -0.0062(8) 0.0022(8) -0.0061(8)
C31 0.0326(12) 0.0210(10) 0.0223(10) -0.0058(8) 0.0019(9) -0.0082(9)
C32 0.0442(14) 0.0319(12) 0.0247(11) -0.0059(9) 0.0071(10) -0.0121(10)
C33 0.0331(13) 0.0468(15) 0.0417(14) -0.0178(12) 0.0121(11) -0.0080(11)
C34 0.0265(12) 0.0440(14) 0.0459(15) -0.0107(12) -0.0026(11) 0.0020(10)
C35 0.0267(11) 0.0348(12) 0.0281(11) -0.0068(10) -0.0045(9) -0.0027(9)
C36 0.0427(13) 0.0241(11) 0.0206(10) -0.0014(9) 0.0012(9) -0.0037(9)
C37 0.0670(17) 0.0323(13) 0.0322(13) 0.0038(10) -0.0023(12) -0.0073(12)
C38 0.0479(14) 0.0316(12) 0.0346(13) -0.0020(10) -0.0111(11) 0.0002(10)
C39 0.0385(13) 0.0448(14) 0.0338(13) -0.0034(11) -0.0112(11) 0.0083(11)
C40 0.102(2) 0.0474(17) 0.0475(16) 0.0110(13) -0.0091(16) 0.0048(15)
C41 0.0490(16) 0.099(2) 0.0524(17) -0.0140(16) -0.0251(14) 0.0197(15)
C42 0.0289(11) 0.0356(12) 0.0208(10) -0.0074(9) 0.0039(9) -0.0051(9)
C43 0.0321(12) 0.0338(12) 0.0178(10) -0.0042(9) 0.0052(9) -0.0099(9)
C44 0.0334(12) 0.0474(14) 0.0255(12) -0.0118(10) 0.0043(10) -0.0126(10)
C45 0.0433(14) 0.0502(15) 0.0237(12) -0.0150(11) 0.0042(10) -0.0178(12)
C46 0.0572(15) 0.0304(12) 0.0209(11) -0.0086(10) 0.0062(11) -0.0121(11)
C47 0.0448(14) 0.0299(12) 0.0226(11) -0.0031(9) 0.0043(10) -0.0032(10)
C48 0.0397(13) 0.0277(11) 0.0173(10) -0.0009(9) 0.0029(9) -0.0111(9)
C49 0.0327(13) 0.0292(12) 0.0496(15) -0.0072(11) -0.0021(11) 0.0030(10)
C50 0.0375(12) 0.0363(13) 0.0605(16) -0.0098(12) -0.0149(13) 0.0039(10)
C51 0.0397(14) 0.0410(14) 0.0632(17) -0.0076(13) 0.0153(13) -0.0024(11)
C61 0.188(4) 0.189(4) 0.150(4) 0.069(3) 0.097(3) 0.026(3)
C62 0.170(4) 0.094(3) 0.059(2) -0.016(2) -0.045(3) 0.002(3)
C63 0.239(5) 0.140(4) 0.134(4) -0.015(3) -0.035(4) -0.028(4)
C64 0.201(6) 0.232(6) 0.305(7) 0.072(5) 0.107(5) -0.020(5)
C65 0.133(4) 0.186(5) 0.251(6) 0.055(5) -0.011(4) -0.039(3)
C66 0.249(6) 0.219(5) 0.062(3) -0.026(3) -0.076(3) 0.019(4)
C67 0.234(5) 0.170(4) 0.118(4) 0.017(3) 0.066(4) -0.009(4)

loop_
_atom_type_symbol
_atom_type_description
_atom_type_scat_dispersion_real
_atom_type_scat_dispersion_imag
_atom_type_scat_source
C C 0.0033 0.0016 'International Tables Vol C Tables 4.2.6.8 and 6.1.1.4'
H H 0.0000 0.0000 'International Tables Vol C Tables 4.2.6.8 and 6.1.1.4'
N N 0.0061 0.0033 'International Tables Vol C Tables 4.2.6.8 and 6.1.1.4'
O O 0.0106 0.0060 'International Tables Vol C Tables 4.2.6.8 and 6.1.1.4'
Cl Cl 0.1484 0.1585 'International Tables Vol C Tables 4.2.6.8 and 6.1.1.4'
Ru Ru -1.2594 0.8363 'International Tables Vol C Tables 4.2.6.8 and 6.1.1.4'

loop_
_geom_angle_atom_site_label_1
_geom_angle_atom_site_label_2
_geom_angle_atom_site_label_3
_geom_angle
_geom_angle_publ_flag
C42 Ru1 C1 97.20(8) yes
C42 Ru1 Cl2 106.22(6) yes
C1 Ru1 Cl2 97.23(5) yes
C42 Ru1 O1 77.96(7) yes
C1 Ru1 O1 172.88(6) yes
Cl2 Ru1 O1 89.19(3) yes
C42 Ru1 Cl1 102.02(6) yes
C1 Ru1 Cl1 85.64(5) yes
Cl2 Ru1 Cl1 150.975(19) yes
O1 Ru1 Cl1 90.24(3) yes
C48 O1 C49 118.00(15) ?
C48 O1 Ru1 109.49(11) ?
C49 O1 Ru1 131.39(11) ?
N2 N1 C1 115.38(14) ?
N2 N1 C18 115.91(14) ?
C1 N1 C18 127.46(14) ?
N3 N2 N1 103.19(13) ?
N2 N3 C2 112.38(15) ?
N2 N3 C30 116.60(14) ?
C2 N3 C30 129.44(15) ?
N1 C1 C2 101.77(15) ?
N1 C1 Ru1 123.52(13) ?
C2 C1 Ru1 132.12(13) ?
N3 C2 C1 107.03(15) ?
N3 C2 C3 121.11(16) ?
C1 C2 C3 130.91(16) ?
C4 C3 C8 119.99(17) ?
C4 C3 C2 121.81(17) ?
C8 C3 C2 118.19(17) ?
C5 C4 C3 118.57(18) ?
C5 C4 C9 118.04(18) ?
C3 C4 C9 123.33(17) ?
C6 C5 C4 123.07(19) ?
C5 C6 C7 117.89(18) ?
C5 C6 C12 120.4(2) ?
C7 C6 C12 121.7(2) ?
C6 C7 C8 122.2(2) ?
C7 C8 C3 118.19(19) ?
C7 C8 C15 117.06(18) ?
C3 C8 C15 124.69(17) ?
C4 C9 C11 110.47(16) ?
C4 C9 C10 111.83(16) ?
C11 C9 C10 110.92(16) ?
C14 C12 C13 113.0(2) ?
C14 C12 C6 115.17(18) ?
C13 C12 C6 109.03(17) ?
C17 C15 C8 112.5(2) ?
C17 C15 C16 109.22(18) ?
C8 C15 C16 112.1(2) ?
C23 C18 C19 123.83(17) ?
C23 C18 N1 115.88(15) ?
C19 C18 N1 120.29(16) ?
C20 C19 C18 115.92(17) ?
C20 C19 C24 119.61(17) ?
C18 C19 C24 124.33(17) ?
C21 C20 C19 121.98(18) ?
C20 C21 C22 120.46(18) ?
C21 C22 C23 120.78(18) ?
C22 C23 C18 116.92(17) ?
C22 C23 C27 119.14(17) ?
C18 C23 C27 123.86(16) ?
C19 C24 C25 111.25(15) ?
C19 C24 C26 112.08(17) ?
C25 C24 C26 108.01(17) ?
C23 C27 C28 110.89(16) ?
C23 C27 C29 112.69(16) ?
C28 C27 C29 110.20(16) ?
C35 C30 C31 123.50(18) ?
C35 C30 N3 119.36(17) ?
C31 C30 N3 117.11(16) ?
C32 C31 C30 116.24(18) ?
C32 C31 C36 119.21(18) ?
C30 C31 C36 124.48(17) ?
C31 C32 C33 122.0(2) ?
C34 C33 C32 119.9(2) ?
C33 C34 C35 121.5(2) ?
C34 C35 C30 116.85(19) ?
C34 C35 C39 119.96(19) ?
C30 C35 C39 123.15(18) ?
C31 C36 C38 109.77(16) ?
C31 C36 C37 113.42(17) ?
C38 C36 C37 108.64(16) ?
C35 C39 C41 111.87(19) ?
C35 C39 C40 110.06(18) ?
C41 C39 C40 111.62(19) ?
C43 C42 Ru1 120.61(15) ?
C44 C43 C48 118.11(19) ?
C44 C43 C42 123.05(19) ?
C48 C43 C42 118.84(18) ?
C45 C44 C43 120.6(2) ?
C46 C45 C44 119.8(2) ?
C45 C46 C47 121.8(2) ?
C48 C47 C46 117.8(2) ?
O1 C48 C47 125.28(19) ?
O1 C48 C43 112.85(17) ?
C47 C48 C43 121.85(19) ?
O1 C49 C50 105.81(16) ?
O1 C49 C51 109.36(17) ?
C50 C49 C51 113.80(18) ?
C63 C62 C67 120.0 ?
C63 C62 C61 119.8 ?
C67 C62 C61 120.2 ?
C64 C63 C62 120.0 ?
C63 C64 C65 120.0 ?
C66 C65 C64 120.0 ?
C67 C66 C65 120.0 ?
C66 C67 C62 120.0 ?

loop_
_geom_bond_atom_site_label_1
_geom_bond_atom_site_label_2
_geom_bond_distance
_geom_bond_publ_flag
Ru1 C42 1.8228(18) yes
Ru1 C1 1.9860(18) yes
Ru1 Cl2 2.3165(5) yes
Ru1 O1 2.3165(12) yes
Ru1 Cl1 2.3218(5) yes
O1 C48 1.385(2) ?
O1 C49 1.466(2) ?
N1 N2 1.3420(18) ?
N1 C1 1.389(2) ?
N1 C18 1.465(2) ?
N2 N3 1.3317(18) ?
N3 C2 1.386(2) ?
N3 C30 1.458(2) ?
C1 C2 1.403(2) ?
C2 C3 1.497(2) ?
C3 C4 1.399(2) ?
C3 C8 1.416(3) ?
C4 C5 1.388(2) ?
C4 C9 1.512(3) ?
C5 C6 1.373(3) ?
C6 C7 1.382(3) ?
C6 C12 1.525(3) ?
C7 C8 1.400(2) ?
C8 C15 1.536(3) ?
C9 C11 1.539(2) ?
C9 C10 1.535(2) ?
C12 C14 1.475(3) ?
C12 C13 1.528(3) ?
C15 C17 1.521(3) ?
C15 C16 1.542(3) ?
C18 C23 1.396(2) ?
C18 C19 1.395(2) ?
C19 C20 1.394(2) ?
C19 C24 1.514(2) ?
C20 C21 1.371(2) ?
C21 C22 1.375(2) ?
C22 C23 1.395(2) ?
C23 C27 1.519(2) ?
C24 C25 1.532(3) ?
C24 C26 1.530(3) ?
C27 C28 1.529(3) ?
C27 C29 1.534(2) ?
C30 C35 1.396(2) ?
C30 C31 1.401(2) ?
C31 C32 1.381(2) ?
C31 C36 1.516(3) ?
C32 C33 1.382(3) ?
C33 C34 1.370(3) ?
C34 C35 1.387(3) ?
C35 C39 1.510(3) ?
C36 C38 1.527(2) ?
C36 C37 1.539(2) ?
C39 C41 1.533(3) ?
C39 C40 1.534(3) ?
C42 C43 1.447(2) ?
C43 C44 1.396(2) ?
C43 C48 1.396(3) ?
C44 C45 1.377(3) ?
C45 C46 1.374(3) ?
C46 C47 1.383(3) ?
C47 C48 1.390(2) ?
C49 C50 1.506(3) ?
C49 C51 1.513(3) ?
C61 C62 1.493(4) ?
C62 C63 1.3900 ?
C62 C67 1.3900 ?
C63 C64 1.3900 ?
C64 C65 1.3900 ?
C65 C66 1.3900 ?
C66 C67 1.3900 ?
